data_4064873
loop_
_publ_author_name
'Azhakar, Ramachandran'
'Ghadwal, Rajendra S.'
'Roesky, Herbert W.'
'Hey, Jakob'
'Stalke, Dietmar'

_publ_contact_author 'Prof. Dr. D. Stalke'
_publ_section_title
;
 Reactions of StableN-Heterocyclic Silylenes with Ketones and
 3,5-Di-tert-butyl-o-benzoquinone
;
_journal_issue 14
_journal_name_full Organometallics
_journal_page_first 3853
_journal_paper_doi 10.1021/om200388a
_journal_volume 30
_journal_year 2011
_chemical_formula_moiety 'C25 H37 Cl N2 O Si'
_chemical_formula_sum 'C25 H37 Cl N2 O Si'
_chemical_formula_weight 445.11
_chemical_name_systematic
; 
 ? 
;
_space_group_IT_number 14
_symmetry_cell_setting monoclinic
_symmetry_space_group_name_Hall '-P 2ybc'
_symmetry_space_group_name_H-M 'P 1 21/c 1'
_atom_sites_solution_hydrogens geom
_atom_sites_solution_primary direct
_atom_sites_solution_secondary difmap
_audit_creation_method SHELXL-97
_cell_angle_alpha 90.00
_cell_angle_beta 104.728(2)
_cell_angle_gamma 90.00
_cell_formula_units_Z 4
_cell_length_a 15.4914(14)
_cell_length_b 11.6071(10)
_cell_length_c 13.5417(12)
_cell_measurement_reflns_used 9831
_cell_measurement_temperature 90(2)
_cell_measurement_theta_max 27.072
_cell_measurement_theta_min 2.221
_cell_volume 2354.9(4)
_computing_cell_refinement 'SAINT V7.68A'
_computing_data_collection 'APEX2 v2008.11'
_computing_data_reduction 'SAINT V7.46A'
_computing_molecular_graphics 'XSHELL in SHELXTL-97'
_computing_publication_material 'XSHELL in SHELXTL-97'
_computing_structure_refinement 'SHELXL in SHELXTL Version 2008/3'
_computing_structure_solution 'SHELXS in SHELXTL Version 2008/3'
_diffrn_ambient_temperature 90(2)
_diffrn_detector_area_resol_mean
;
;
_diffrn_measured_fraction_theta_full 0.999
_diffrn_measured_fraction_theta_max 0.999
_diffrn_measurement_device_type 'Bruker D8 goniometer'
_diffrn_measurement_method 'omega scans'
_diffrn_radiation_monochromator 'INCOATEC mirror optics'
_diffrn_radiation_source 'Bruker TXS-Mo rotating anode'
_diffrn_radiation_type MoK\a
_diffrn_radiation_wavelength 0.71073
_diffrn_reflns_av_R_equivalents 0.0305
_diffrn_reflns_av_sigmaI/netI 0.0170
_diffrn_reflns_limit_h_max 19
_diffrn_reflns_limit_h_min -19
_diffrn_reflns_limit_k_max 14
_diffrn_reflns_limit_k_min -14
_diffrn_reflns_limit_l_max 17
_diffrn_reflns_limit_l_min -17
_diffrn_reflns_number 39086
_diffrn_reflns_theta_full 27.20
_diffrn_reflns_theta_max 27.20
_diffrn_reflns_theta_min 1.36
_exptl_absorpt_coefficient_mu 0.233
_exptl_absorpt_correction_T_max 1.000
_exptl_absorpt_correction_T_min 0.8736
_exptl_absorpt_correction_type multi-scan
_exptl_absorpt_process_details 'SADABS 2008/1'
_exptl_crystal_colour colourless
_exptl_crystal_density_diffrn 1.255
_exptl_crystal_density_method 'not measured'
_exptl_crystal_description plate
_exptl_crystal_F_000 960
_exptl_crystal_size_max 0.16
_exptl_crystal_size_mid 0.12
_exptl_crystal_size_min 0.05
_refine_diff_density_max 0.373
_refine_diff_density_min -0.322
_refine_diff_density_rms 0.053
_refine_ls_extinction_method none
_refine_ls_goodness_of_fit_ref 1.122
_refine_ls_hydrogen_treatment constr
_refine_ls_matrix_type full
_refine_ls_number_parameters 277
_refine_ls_number_reflns 5224
_refine_ls_number_restraints 0
_refine_ls_restrained_S_all 1.122
_refine_ls_R_factor_all 0.0403
_refine_ls_R_factor_gt 0.0366
_refine_ls_shift/su_max 0.001
_refine_ls_shift/su_mean 0.000
_refine_ls_structure_factor_coef Fsqd
_refine_ls_weighting_details 'calc w=1/[\s^2^(Fo^2^)+(0.0392P)^2^+1.7248P] where P=(Fo^2^+2Fc^2^)/3'
_refine_ls_weighting_scheme calc
_refine_ls_wR_factor_gt 0.0942
_refine_ls_wR_factor_ref 0.0964
_reflns_number_gt 4797
_reflns_number_total 5224
_reflns_threshold_expression >2sigma(I)
_cod_data_source_file om200388a_si_001.cif
_cod_data_source_block comp01
_cod_original_sg_symbol_H-M 'P 21 /c'
_cod_database_code 4064873

loop_
_symmetry_equiv_pos_as_xyz
'x, y, z'
'-x, y+1/2, -z+1/2'
'-x, -y, -z'
'x, -y-1/2, z-1/2'

loop_
_atom_site_label
_atom_site_type_symbol
_atom_site_fract_x
_atom_site_fract_y
_atom_site_fract_z
_atom_site_U_iso_or_equiv
_atom_site_adp_type
_atom_site_occupancy
_atom_site_symmetry_multiplicity
_atom_site_calc_flag
_atom_site_refinement_flags
C1 C 0.67984(9) -0.06518(12) 0.12989(11) 0.0133(3) Uani 1 1 d .
C2 C 0.66604(10) -0.19199(12) 0.12461(11) 0.0135(3) Uani 1 1 d .
C3 C 0.58139(10) -0.24077(13) 0.09347(11) 0.0162(3) Uani 1 1 d .
H3 H 0.5300 -0.1930 0.0752 0.019 Uiso 1 1 calc R
C4 C 0.57262(10) -0.36009(13) 0.08936(12) 0.0181(3) Uani 1 1 d .
H4 H 0.5151 -0.3938 0.0666 0.022 Uiso 1 1 calc R
C5 C 0.64748(11) -0.43020(13) 0.11836(11) 0.0184(3) Uani 1 1 d .
H5 H 0.6410 -0.5116 0.1168 0.022 Uiso 1 1 calc R
C6 C 0.73167(11) -0.38124(13) 0.14962(11) 0.0180(3) Uani 1 1 d .
H6 H 0.7828 -0.4292 0.1696 0.022 Uiso 1 1 calc R
C7 C 0.74146(10) -0.26220(13) 0.15179(11) 0.0158(3) Uani 1 1 d .
H7 H 0.7993 -0.2288 0.1717 0.019 Uiso 1 1 calc R
C8 C 0.65425(10) -0.01828(12) 0.30376(11) 0.0152(3) Uani 1 1 d .
C9 C 0.64524(11) 0.09962(13) 0.35123(12) 0.0191(3) Uani 1 1 d .
H9A H 0.6987 0.1457 0.3534 0.029 Uiso 1 1 calc R
H9B H 0.6386 0.0890 0.4207 0.029 Uiso 1 1 calc R
H9C H 0.5926 0.1395 0.3099 0.029 Uiso 1 1 calc R
C10 C 0.56860(10) -0.08698(14) 0.29660(12) 0.0196(3) Uani 1 1 d .
H10A H 0.5184 -0.0480 0.2498 0.029 Uiso 1 1 calc R
H10B H 0.5572 -0.0924 0.3644 0.029 Uiso 1 1 calc R
H10C H 0.5753 -0.1646 0.2710 0.029 Uiso 1 1 calc R
C11 C 0.73542(11) -0.08178(14) 0.36892(12) 0.0204(3) Uani 1 1 d .
H11A H 0.7404 -0.1576 0.3390 0.031 Uiso 1 1 calc R
H11B H 0.7284 -0.0915 0.4383 0.031 Uiso 1 1 calc R
H11C H 0.7895 -0.0370 0.3712 0.031 Uiso 1 1 calc R
C12 C 0.71845(10) -0.02715(13) -0.04131(11) 0.0171(3) Uani 1 1 d .
C13 C 0.64012(11) -0.10305(14) -0.09604(12) 0.0219(3) Uani 1 1 d .
H13A H 0.6490 -0.1815 -0.0686 0.033 Uiso 1 1 calc R
H13B H 0.6367 -0.1046 -0.1693 0.033 Uiso 1 1 calc R
H13C H 0.5845 -0.0717 -0.0853 0.033 Uiso 1 1 calc R
C14 C 0.80704(11) -0.08496(14) -0.04246(12) 0.0224(3) Uani 1 1 d .
H14A H 0.8567 -0.0362 -0.0062 0.034 Uiso 1 1 calc R
H14B H 0.8103 -0.0955 -0.1132 0.034 Uiso 1 1 calc R
H14C H 0.8109 -0.1601 -0.0087 0.034 Uiso 1 1 calc R
C15 C 0.71062(12) 0.08935(13) -0.09622(12) 0.0214(3) Uani 1 1 d .
H15A H 0.6514 0.1221 -0.1012 0.032 Uiso 1 1 calc R
H15B H 0.7191 0.0784 -0.1649 0.032 Uiso 1 1 calc R
H15C H 0.7564 0.1419 -0.0576 0.032 Uiso 1 1 calc R
C16 C 0.83467(10) 0.20295(12) 0.16094(11) 0.0144(3) Uani 1 1 d .
C17 C 0.84312(10) 0.33344(12) 0.16550(12) 0.0166(3) Uani 1 1 d .
H17 H 0.7842 0.3685 0.1657 0.020 Uiso 1 1 calc R
C18 C 0.91312(10) 0.36847(13) 0.26290(12) 0.0185(3) Uani 1 1 d .
H18A H 0.9182 0.4535 0.2667 0.022 Uiso 1 1 calc R
H18B H 0.8946 0.3411 0.3236 0.022 Uiso 1 1 calc R
C19 C 0.87230(11) 0.37530(14) 0.07130(12) 0.0216(3) Uani 1 1 d .
H19A H 0.8272 0.3524 0.0085 0.026 Uiso 1 1 calc R
H19B H 0.8767 0.4604 0.0724 0.026 Uiso 1 1 calc R
C20 C 1.00353(10) 0.31571(13) 0.26188(12) 0.0186(3) Uani 1 1 d .
H20 H 1.0492 0.3387 0.3253 0.022 Uiso 1 1 calc R
C21 C 1.03277(10) 0.35803(14) 0.16781(13) 0.0213(3) Uani 1 1 d .
H21A H 1.0393 0.4429 0.1703 0.026 Uiso 1 1 calc R
H21B H 1.0913 0.3240 0.1676 0.026 Uiso 1 1 calc R
C22 C 0.96304(11) 0.32293(14) 0.07070(13) 0.0222(3) Uani 1 1 d .
H22 H 0.9818 0.3508 0.0094 0.027 Uiso 1 1 calc R
C23 C 0.95407(11) 0.19115(14) 0.06678(13) 0.0221(3) Uani 1 1 d .
H23A H 1.0121 0.1559 0.0662 0.027 Uiso 1 1 calc R
H23B H 0.9097 0.1679 0.0035 0.027 Uiso 1 1 calc R
C24 C 0.92414(10) 0.14862(13) 0.16047(12) 0.0173(3) Uani 1 1 d .
H24 H 0.9182 0.0628 0.1580 0.021 Uiso 1 1 calc R
C25 C 0.99443(11) 0.18434(13) 0.25806(12) 0.0201(3) Uani 1 1 d .
H25A H 0.9762 0.1567 0.3189 0.024 Uiso 1 1 calc R
H25B H 1.0527 0.1489 0.2585 0.024 Uiso 1 1 calc R
Cl1 Cl 0.62145(2) 0.23632(3) 0.09851(3) 0.01860(10) Uani 1 1 d .
N1 N 0.66855(8) 0.00605(10) 0.20145(9) 0.0140(2) Uani 1 1 d .
N2 N 0.71644(8) -0.00267(10) 0.06627(9) 0.0150(2) Uani 1 1 d .
O1 O 0.80412(7) 0.15729(9) 0.25404(8) 0.0176(2) Uani 1 1 d .
Si1 Si 0.72917(3) 0.12352(3) 0.14820(3) 0.01359(10) Uani 1 1 d .

loop_
_atom_site_aniso_label
_atom_site_aniso_U_11
_atom_site_aniso_U_22
_atom_site_aniso_U_33
_atom_site_aniso_U_23
_atom_site_aniso_U_13
_atom_site_aniso_U_12
C1 0.0142(6) 0.0104(7) 0.0145(6) -0.0002(5) 0.0021(5) -0.0002(5)
C2 0.0193(7) 0.0097(6) 0.0123(6) -0.0005(5) 0.0055(5) -0.0006(5)
C3 0.0187(7) 0.0131(7) 0.0171(7) -0.0002(5) 0.0052(6) 0.0001(5)
C4 0.0223(7) 0.0147(7) 0.0184(7) -0.0036(6) 0.0074(6) -0.0065(6)
C5 0.0305(8) 0.0094(6) 0.0172(7) -0.0009(5) 0.0093(6) -0.0018(6)
C6 0.0244(8) 0.0125(7) 0.0173(7) 0.0005(5) 0.0058(6) 0.0044(6)
C7 0.0186(7) 0.0136(7) 0.0154(7) -0.0008(5) 0.0044(5) -0.0003(5)
C8 0.0196(7) 0.0124(6) 0.0151(7) -0.0001(5) 0.0071(5) 0.0000(5)
C9 0.0246(8) 0.0149(7) 0.0202(7) -0.0033(6) 0.0100(6) 0.0000(6)
C10 0.0230(8) 0.0179(7) 0.0197(7) -0.0005(6) 0.0090(6) -0.0034(6)
C11 0.0246(8) 0.0200(8) 0.0168(7) 0.0010(6) 0.0055(6) 0.0038(6)
C12 0.0258(8) 0.0131(7) 0.0136(7) -0.0004(5) 0.0071(6) -0.0016(6)
C13 0.0301(8) 0.0196(8) 0.0159(7) -0.0021(6) 0.0054(6) -0.0067(6)
C14 0.0281(8) 0.0210(8) 0.0200(7) -0.0021(6) 0.0098(6) 0.0013(6)
C15 0.0320(9) 0.0164(7) 0.0167(7) 0.0024(6) 0.0076(6) -0.0014(6)
C16 0.0186(7) 0.0108(6) 0.0141(7) 0.0005(5) 0.0047(5) -0.0008(5)
C17 0.0169(7) 0.0106(7) 0.0224(7) 0.0002(6) 0.0051(6) -0.0001(5)
C18 0.0219(8) 0.0119(7) 0.0222(7) -0.0030(6) 0.0063(6) -0.0017(6)
C19 0.0240(8) 0.0165(7) 0.0225(8) 0.0056(6) 0.0028(6) -0.0023(6)
C20 0.0193(7) 0.0137(7) 0.0210(8) -0.0020(6) 0.0020(6) -0.0021(6)
C21 0.0190(7) 0.0181(7) 0.0274(8) -0.0010(6) 0.0069(6) -0.0031(6)
C22 0.0243(8) 0.0230(8) 0.0210(8) 0.0019(6) 0.0090(6) -0.0041(6)
C23 0.0226(8) 0.0228(8) 0.0223(8) -0.0064(6) 0.0083(6) -0.0024(6)
C24 0.0191(7) 0.0110(7) 0.0213(7) -0.0015(5) 0.0039(6) 0.0008(5)
C25 0.0200(7) 0.0137(7) 0.0245(8) 0.0009(6) 0.0017(6) 0.0020(6)
Cl1 0.01823(18) 0.01189(17) 0.02443(19) 0.00198(13) 0.00314(14) 0.00223(13)
N1 0.0188(6) 0.0093(5) 0.0147(6) -0.0004(4) 0.0058(5) -0.0010(5)
N2 0.0225(6) 0.0094(5) 0.0143(6) -0.0010(4) 0.0065(5) -0.0021(5)
O1 0.0221(5) 0.0153(5) 0.0161(5) 0.0009(4) 0.0059(4) -0.0035(4)
Si1 0.0171(2) 0.00838(18) 0.01533(19) -0.00023(14) 0.00414(15) -0.00035(14)

loop_
_atom_type_symbol
_atom_type_description
_atom_type_scat_dispersion_real
_atom_type_scat_dispersion_imag
_atom_type_scat_source
C C 0.0033 0.0016 'International Tables Vol C Tables 4.2.6.8 and 6.1.1.4'
H H 0.0000 0.0000 'International Tables Vol C Tables 4.2.6.8 and 6.1.1.4'
N N 0.0061 0.0033 'International Tables Vol C Tables 4.2.6.8 and 6.1.1.4'
Si Si 0.0817 0.0704 'International Tables Vol C Tables 4.2.6.8 and 6.1.1.4'
Cl Cl 0.1484 0.1585 'International Tables Vol C Tables 4.2.6.8 and 6.1.1.4'
O O 0.0106 0.0060 'International Tables Vol C Tables 4.2.6.8 and 6.1.1.4'

loop_
_geom_angle_atom_site_label_1
_geom_angle_atom_site_label_2
_geom_angle_atom_site_label_3
_geom_angle
N1 C1 N2 106.64(12)
N1 C1 C2 127.71(13)
N2 C1 C2 125.28(13)
N1 C1 Si1 55.20(7)
N2 C1 Si1 51.76(7)
C2 C1 Si1 169.33(10)
C3 C2 C7 120.25(13)
C3 C2 C1 122.03(13)
C7 C2 C1 117.72(13)
C4 C3 C2 119.47(14)
C4 C3 H3 120.3
C2 C3 H3 120.3
C5 C4 C3 120.38(14)
C5 C4 H4 119.8
C3 C4 H4 119.8
C6 C5 C4 119.94(14)
C6 C5 H5 120.0
C4 C5 H5 120.0
C5 C6 C7 120.21(14)
C5 C6 H6 119.9
C7 C6 H6 119.9
C6 C7 C2 119.71(14)
C6 C7 H7 120.1
C2 C7 H7 120.1
N1 C8 C11 109.53(12)
N1 C8 C10 111.89(12)
C11 C8 C10 110.98(12)
N1 C8 C9 105.81(11)
C11 C8 C9 109.72(12)
C10 C8 C9 108.77(12)
C8 C9 H9A 109.5
C8 C9 H9B 109.5
H9A C9 H9B 109.5
C8 C9 H9C 109.5
H9A C9 H9C 109.5
H9B C9 H9C 109.5
C8 C10 H10A 109.5
C8 C10 H10B 109.5
H10A C10 H10B 109.5
C8 C10 H10C 109.5
H10A C10 H10C 109.5
H10B C10 H10C 109.5
C8 C11 H11A 109.5
C8 C11 H11B 109.5
H11A C11 H11B 109.5
C8 C11 H11C 109.5
H11A C11 H11C 109.5
H11B C11 H11C 109.5
N2 C12 C13 111.82(12)
N2 C12 C14 109.55(12)
C13 C12 C14 110.20(13)
N2 C12 C15 106.67(12)
C13 C12 C15 108.52(13)
C14 C12 C15 110.01(13)
C12 C13 H13A 109.5
C12 C13 H13B 109.5
H13A C13 H13B 109.5
C12 C13 H13C 109.5
H13A C13 H13C 109.5
H13B C13 H13C 109.5
C12 C14 H14A 109.5
C12 C14 H14B 109.5
H14A C14 H14B 109.5
C12 C14 H14C 109.5
H14A C14 H14C 109.5
H14B C14 H14C 109.5
C12 C15 H15A 109.5
C12 C15 H15B 109.5
H15A C15 H15B 109.5
C12 C15 H15C 109.5
H15A C15 H15C 109.5
H15B C15 H15C 109.5
C17 C16 C24 110.09(12)
C17 C16 O1 110.42(11)
C24 C16 O1 109.16(11)
C17 C16 Si1 124.50(11)
C24 C16 Si1 125.26(10)
O1 C16 Si1 57.22(6)
C16 C17 C18 109.49(12)
C16 C17 C19 108.77(12)
C18 C17 C19 109.70(12)
C16 C17 H17 109.6
C18 C17 H17 109.6
C19 C17 H17 109.6
C20 C18 C17 109.53(12)
C20 C18 H18A 109.8
C17 C18 H18A 109.8
C20 C18 H18B 109.8
C17 C18 H18B 109.8
H18A C18 H18B 108.2
C22 C19 C17 110.04(13)
C22 C19 H19A 109.7
C17 C19 H19A 109.7
C22 C19 H19B 109.7
C17 C19 H19B 109.7
H19A C19 H19B 108.2
C25 C20 C18 108.77(12)
C25 C20 C21 109.53(13)
C18 C20 C21 110.03(13)
C25 C20 H20 109.5
C18 C20 H20 109.5
C21 C20 H20 109.5
C22 C21 C20 109.56(12)
C22 C21 H21A 109.8
C20 C21 H21A 109.8
C22 C21 H21B 109.8
C20 C21 H21B 109.8
H21A C21 H21B 108.2
C21 C22 C19 109.75(13)
C21 C22 C23 109.45(14)
C19 C22 C23 108.66(13)
C21 C22 H22 109.7
C19 C22 H22 109.7
C23 C22 H22 109.7
C22 C23 C24 109.56(13)
C22 C23 H23A 109.8
C24 C23 H23A 109.8
C22 C23 H23B 109.8
C24 C23 H23B 109.8
H23A C23 H23B 108.2
C16 C24 C23 109.61(12)
C16 C24 C25 109.28(12)
C23 C24 C25 109.00(13)
C16 C24 H24 109.6
C23 C24 H24 109.6
C25 C24 H24 109.6
C20 C25 C24 109.64(12)
C20 C25 H25A 109.7
C24 C25 H25A 109.7
C20 C25 H25B 109.7
C24 C25 H25B 109.7
H25A C25 H25B 108.2
C1 N1 C8 130.21(12)
C1 N1 Si1 90.02(9)
C8 N1 Si1 134.15(10)
C1 N2 C12 129.36(12)
C1 N2 Si1 92.37(9)
C12 N2 Si1 136.33(10)
C16 O1 Si1 70.52(7)
O1 Si1 N2 131.79(6)
O1 Si1 C16 52.26(6)
N2 Si1 C16 114.56(6)
O1 Si1 N1 98.50(6)
N2 Si1 N1 70.48(5)
C16 Si1 N1 146.59(6)
O1 Si1 Cl1 117.33(4)
N2 Si1 Cl1 110.73(5)
C16 Si1 Cl1 109.40(5)
N1 Si1 Cl1 98.08(4)
O1 Si1 C1 117.37(5)
N2 Si1 C1 35.87(5)
C16 Si1 C1 138.05(6)
N1 Si1 C1 34.78(5)
Cl1 Si1 C1 110.08(4)

loop_
_geom_bond_atom_site_label_1
_geom_bond_atom_site_label_2
_geom_bond_distance
C1 N1 1.3188(18)
C1 N2 1.3559(18)
C1 C2 1.4865(19)
C1 Si1 2.3121(14)
C2 C3 1.392(2)
C2 C7 1.395(2)
C3 C4 1.391(2)
C3 H3 0.9500
C4 C5 1.389(2)
C4 H4 0.9500
C5 C6 1.386(2)
C5 H5 0.9500
C6 C7 1.390(2)
C6 H6 0.9500
C7 H7 0.9500
C8 N1 1.4847(18)
C8 C11 1.529(2)
C8 C10 1.530(2)
C8 C9 1.533(2)
C9 H9A 0.9800
C9 H9B 0.9800
C9 H9C 0.9800
C10 H10A 0.9800
C10 H10B 0.9800
C10 H10C 0.9800
C11 H11A 0.9800
C11 H11B 0.9800
C11 H11C 0.9800
C12 N2 1.4923(18)
C12 C13 1.530(2)
C12 C14 1.531(2)
C12 C15 1.533(2)
C13 H13A 0.9800
C13 H13B 0.9800
C13 H13C 0.9800
C14 H14A 0.9800
C14 H14B 0.9800
C14 H14C 0.9800
C15 H15A 0.9800
C15 H15B 0.9800
C15 H15C 0.9800
C16 C17 1.5202(19)
C16 C24 1.524(2)
C16 O1 1.5485(17)
C16 Si1 1.8461(15)
C17 C18 1.534(2)
C17 C19 1.536(2)
C17 H17 1.0000
C18 C20 1.532(2)
C18 H18A 0.9900
C18 H18B 0.9900
C19 C22 1.533(2)
C19 H19A 0.9900
C19 H19B 0.9900
C20 C25 1.531(2)
C20 C21 1.537(2)
C20 H20 1.0000
C21 C22 1.530(2)
C21 H21A 0.9900
C21 H21B 0.9900
C22 C23 1.536(2)
C22 H22 1.0000
C23 C24 1.539(2)
C23 H23A 0.9900
C23 H23B 0.9900
C24 C25 1.540(2)
C24 H24 1.0000
C25 H25A 0.9900
C25 H25B 0.9900
Cl1 Si1 2.0930(5)
N1 Si1 1.8987(13)
N2 Si1 1.8176(13)
O1 Si1 1.6462(11)

loop_
_geom_torsion_atom_site_label_1
_geom_torsion_atom_site_label_2
_geom_torsion_atom_site_label_3
_geom_torsion_atom_site_label_4
_geom_torsion
N1 C1 C2 C3 78.2(2)
N2 C1 C2 C3 -109.66(17)
N1 C1 C2 C7 -102.07(18)
N2 C1 C2 C7 70.10(19)
Si1 C1 C2 C7 -0.1(6)
C7 C2 C3 C4 -0.2(2)
C1 C2 C3 C4 179.56(13)
C2 C3 C4 C5 1.5(2)
C3 C4 C5 C6 -1.3(2)
C4 C5 C6 C7 -0.2(2)
C5 C6 C7 C2 1.5(2)
C3 C2 C7 C6 -1.3(2)
C1 C2 C7 C6 178.95(13)
C24 C16 C17 C18 -59.74(15)
O1 C16 C17 C18 60.86(15)
Si1 C16 C17 C18 124.43(12)
C24 C16 C17 C19 60.13(15)
O1 C16 C17 C19 -179.27(11)
Si1 C16 C17 C19 -115.70(13)
C16 C17 C18 C20 60.26(15)
C19 C17 C18 C20 -59.04(16)
C16 C17 C19 C22 -60.66(16)
C18 C17 C19 C22 59.08(16)
C17 C18 C20 C25 -60.49(16)
C17 C18 C20 C21 59.49(16)
C25 C20 C21 C22 59.92(16)
C18 C20 C21 C22 -59.61(16)
C20 C21 C22 C19 59.17(16)
C20 C21 C22 C23 -59.99(17)
C17 C19 C22 C21 -59.20(16)
C17 C19 C22 C23 60.44(17)
C21 C22 C23 C24 60.33(16)
C19 C22 C23 C24 -59.50(17)
C17 C16 C24 C23 -60.00(15)
O1 C16 C24 C23 178.64(11)
Si1 C16 C24 C23 115.79(13)
C17 C16 C24 C25 59.40(15)
O1 C16 C24 C25 -61.96(14)
Si1 C16 C24 C25 -124.81(12)
C22 C23 C24 C16 59.52(16)
C22 C23 C24 C25 -60.05(16)
C18 C20 C25 C24 60.34(16)
C21 C20 C25 C24 -59.96(16)
C16 C24 C25 C20 -59.80(16)
C23 C24 C25 C20 59.97(16)
N2 C1 N1 C8 -161.89(14)
C2 C1 N1 C8 11.4(2)
Si1 C1 N1 C8 -155.82(17)
N2 C1 N1 Si1 -6.07(11)
C2 C1 N1 Si1 167.26(14)
C11 C8 N1 C1 62.07(19)
C10 C8 N1 C1 -61.42(19)
C9 C8 N1 C1 -179.73(14)
C11 C8 N1 Si1 -83.12(16)
C10 C8 N1 Si1 153.39(11)
C9 C8 N1 Si1 35.08(18)
N1 C1 N2 C12 -159.67(14)
C2 C1 N2 C12 26.8(2)
Si1 C1 N2 C12 -166.02(18)
N1 C1 N2 Si1 6.35(12)
C2 C1 N2 Si1 -167.19(13)
C13 C12 N2 C1 26.1(2)
C14 C12 N2 C1 -96.33(17)
C15 C12 N2 C1 144.63(15)
C13 C12 N2 Si1 -133.40(13)
C14 C12 N2 Si1 104.13(15)
C15 C12 N2 Si1 -14.9(2)
C17 C16 O1 Si1 118.63(11)
C24 C16 O1 Si1 -120.21(11)
C16 O1 Si1 N2 90.75(9)
C16 O1 Si1 N1 162.11(7)
C16 O1 Si1 Cl1 -94.17(7)
C16 O1 Si1 C1 131.18(7)
C1 N2 Si1 O1 79.40(11)
C12 N2 Si1 O1 -116.29(14)
C1 N2 Si1 C16 139.79(9)
C12 N2 Si1 C16 -55.91(16)
C1 N2 Si1 N1 -4.48(8)
C12 N2 Si1 N1 159.83(16)
C1 N2 Si1 Cl1 -95.92(8)
C12 N2 Si1 Cl1 68.38(15)
C12 N2 Si1 C1 164.3(2)
C17 C16 Si1 O1 -93.49(13)
C24 C16 Si1 O1 91.30(13)
C17 C16 Si1 N2 141.56(12)
C24 C16 Si1 N2 -33.64(14)
O1 C16 Si1 N2 -124.95(7)
C17 C16 Si1 N1 -126.99(13)
C24 C16 Si1 N1 57.81(18)
O1 C16 Si1 N1 -33.49(13)
C17 C16 Si1 Cl1 16.56(13)
C24 C16 Si1 Cl1 -158.64(11)
O1 C16 Si1 Cl1 110.06(6)
C17 C16 Si1 C1 176.03(10)
C24 C16 Si1 C1 0.82(17)
O1 C16 Si1 C1 -90.48(10)
C1 N1 Si1 O1 -126.84(9)
C8 N1 Si1 O1 27.31(14)
C1 N1 Si1 N2 4.60(8)
C8 N1 Si1 N2 158.76(14)
C1 N1 Si1 C16 -100.66(13)
C8 N1 Si1 C16 53.50(19)
C1 N1 Si1 Cl1 113.81(8)
C8 N1 Si1 Cl1 -92.03(13)
C8 N1 Si1 C1 154.15(18)
N1 C1 Si1 O1 63.03(10)
N2 C1 Si1 O1 -124.39(9)
C2 C1 Si1 O1 -46.5(6)
N1 C1 Si1 N2 -172.58(14)
C2 C1 Si1 N2 77.8(6)
N1 C1 Si1 C16 125.95(11)
N2 C1 Si1 C16 -61.46(12)
C2 C1 Si1 C16 16.4(6)
N2 C1 Si1 N1 172.58(14)
C2 C1 Si1 N1 -109.6(6)
N1 C1 Si1 Cl1 -74.68(9)
N2 C1 Si1 Cl1 97.91(9)
C2 C1 Si1 Cl1 175.8(6)
